data_4336743
loop_
_publ_author_name
'Atsushi Kobayashi'
'Kahori Komatsu'
'Hiroki Ohara'
'Waka Kamada'
'Yuko Chishina'
'Kiyoshi Tsuge'
'Ho-Chol Chang'
'Masako Kato'

_publ_contact_author_email akoba@sci.hokudai.ac.jp
_publ_contact_author_fax +81-11-706-3447
_publ_contact_author_name 'Atsushi Kobayashi'
_publ_contact_author_phone +81-11-706-3819
_publ_section_title
;
 Photo- and Vapor-Controlled Luminescence of Rhombic Dicopper(I) Complexes
 Containing Dimethyl Sulfoxide
;
_journal_name_full 'Inorganic Chemistry'
_journal_page_first 13188
_journal_page_last 13198
_journal_paper_doi 10.1021/ic402104q
_journal_volume 52
_journal_year 2013
_chemical_formula_moiety 'C40 H42 Br2 Cu2 O2 P2 S2'
_chemical_formula_sum 'C40 H42 Br2 Cu2 O2 P2 S2'
_chemical_formula_weight 967.74
_space_group_IT_number 2
_symmetry_cell_setting triclinic
_symmetry_Int_Tables_number 2
_symmetry_space_group_name_Hall '-P 1'
_symmetry_space_group_name_H-M 'P -1'
_atom_sites_solution_hydrogens geom
_atom_sites_solution_primary direct
_atom_sites_solution_secondary difmap
_cell_angle_alpha 89.327(7)
_cell_angle_beta 75.285(6)
_cell_angle_gamma 63.713(5)
_cell_formula_units_Z 1
_cell_length_a 8.5094(9)
_cell_length_b 9.1692(11)
_cell_length_c 14.637(2)
_cell_measurement_temperature 150
_cell_measurement_theta_max 27.48
_cell_measurement_theta_min 3.03
_cell_volume 983.7(2)
_computing_cell_refinement CrystalClear
_computing_data_collection 'CrystalClear (Rigaku Corp., 2000)'
_computing_data_reduction CrystalClear
_computing_molecular_graphics 'CrystalStructure 4.0'
_computing_publication_material 'CrystalStructure 4.0 (Rigaku, 2010)'
_computing_structure_refinement 'SHELXL97 (Sheldrick, 2008)'
_computing_structure_solution 'SIR92 (Altomare, et al., 1994)'
_diffrn_ambient_temperature 150
_diffrn_detector_area_resol_mean 7.314
_diffrn_measured_fraction_theta_full 0.984
_diffrn_measured_fraction_theta_max 0.984
_diffrn_measurement_device_type 'Rigaku Mercury70'
_diffrn_measurement_method \w
_diffrn_radiation_type 'Mo K\a'
_diffrn_radiation_wavelength 0.71070
_diffrn_reflns_av_R_equivalents 0.0168
_diffrn_reflns_limit_h_max 11
_diffrn_reflns_limit_h_min -11
_diffrn_reflns_limit_k_max 7
_diffrn_reflns_limit_k_min -11
_diffrn_reflns_limit_l_max 19
_diffrn_reflns_limit_l_min -17
_diffrn_reflns_number 7991
_diffrn_reflns_theta_full 27.48
_diffrn_reflns_theta_max 27.48
_diffrn_standards_number 0
_exptl_absorpt_coefficient_mu 3.340
_exptl_absorpt_correction_T_max 0.606
_exptl_absorpt_correction_T_min 0.463
_exptl_absorpt_correction_type multi-scan
_exptl_absorpt_process_details 'REQAB (Rigaku, 1998)'
_exptl_crystal_colour colorless
_exptl_crystal_density_diffrn 1.634
_exptl_crystal_description block
_exptl_crystal_F_000 488.00
_exptl_crystal_size_max 0.450
_exptl_crystal_size_mid 0.200
_exptl_crystal_size_min 0.150
_refine_diff_density_max 0.490
_refine_diff_density_min -0.550
_refine_ls_extinction_method none
_refine_ls_goodness_of_fit_ref 1.056
_refine_ls_hydrogen_treatment refxyz
_refine_ls_number_parameters 310
_refine_ls_number_reflns 4432
_refine_ls_number_restraints 0
_refine_ls_R_factor_gt 0.0253
_refine_ls_shift/su_max 0.002
_refine_ls_structure_factor_coef Fsqd
_refine_ls_weighting_details 'w = 1/[\s^2^(Fo^2^)+(0.0391P)^2^+0.0000P] where P=(Fo^2^+2Fc^2^)/3'
_refine_ls_weighting_scheme calc
_refine_ls_wR_factor_ref 0.0656
_reflns_number_gt 3976
_reflns_number_total 4432
_reflns_threshold_expression F^2^>2.0\s(F^2^)
_cod_data_source_file ic402104q_si_002_1.cif
_cod_data_source_block '__CuBr_O'
_cod_original_cell_volume 983.6(3)
_cod_database_code 4336743

loop_
_symmetry_equiv_pos_site_id
_symmetry_equiv_pos_as_xyz
1 +X,+Y,+Z
2 -X,-Y,-Z

loop_
_atom_site_label
_atom_site_type_symbol
_atom_site_fract_x
_atom_site_fract_y
_atom_site_fract_z
_atom_site_U_iso_or_equiv
_atom_site_adp_type
_atom_site_occupancy
_atom_site_symmetry_multiplicity
_atom_site_calc_flag
Br(1) Br 0.40523(2) -0.15896(2) 0.527163(13) 0.01925(7) Uani 1.0 2 d
Cu(1) Cu 0.36206(3) 0.10623(3) 0.594054(16) 0.01866(7) Uani 1.0 2 d
S(1) S -0.01538(6) 0.24711(6) 0.53813(3) 0.01936(11) Uani 1.0 2 d
P(1) P 0.36620(6) 0.13417(5) 0.74231(3) 0.01366(10) Uani 1.0 2 d
O(1) O 0.11160(18) 0.28917(17) 0.57684(12) 0.0289(4) Uani 1.0 2 d
C(1) C 0.5453(3) -0.0382(2) 0.77779(13) 0.0151(4) Uani 1.0 2 d
C(2) C 0.5344(3) -0.0743(3) 0.87095(14) 0.0180(4) Uani 1.0 2 d
C(3) C 0.6734(3) -0.2115(3) 0.89232(15) 0.0231(5) Uani 1.0 2 d
C(4) C 0.8250(3) -0.3127(3) 0.81968(17) 0.0291(5) Uani 1.0 2 d
C(5) C 0.8375(3) -0.2789(3) 0.72701(17) 0.0318(6) Uani 1.0 2 d
C(6) C 0.6985(3) -0.1423(3) 0.70500(15) 0.0233(5) Uani 1.0 2 d
C(7) C 0.3978(3) 0.3118(2) 0.76888(13) 0.0150(4) Uani 1.0 2 d
C(8) C 0.4916(3) 0.3210(3) 0.83190(14) 0.0191(4) Uani 1.0 2 d
C(9) C 0.5147(3) 0.4601(3) 0.84367(16) 0.0231(5) Uani 1.0 2 d
C(10) C 0.4425(3) 0.5905(3) 0.79337(16) 0.0262(5) Uani 1.0 2 d
C(11) C 0.3474(3) 0.5839(3) 0.73158(16) 0.0254(5) Uani 1.0 2 d
C(12) C 0.3259(3) 0.4444(3) 0.71832(15) 0.0202(4) Uani 1.0 2 d
C(13) C 0.1606(3) 0.1615(2) 0.83380(13) 0.0154(4) Uani 1.0 2 d
C(14) C 0.0754(3) 0.2794(3) 0.91343(14) 0.0195(4) Uani 1.0 2 d
C(15) C -0.0812(3) 0.2917(3) 0.97887(16) 0.0256(5) Uani 1.0 2 d
C(16) C -0.1541(3) 0.1887(3) 0.96613(16) 0.0262(5) Uani 1.0 2 d
C(17) C -0.0709(3) 0.0703(3) 0.88788(16) 0.0259(5) Uani 1.0 2 d
C(18) C 0.0854(3) 0.0579(3) 0.82206(15) 0.0201(4) Uani 1.0 2 d
C(19) C -0.1080(3) 0.1516(3) 0.62757(17) 0.0270(5) Uani 1.0 2 d
C(20) C -0.2144(3) 0.4370(3) 0.5505(2) 0.0279(5) Uani 1.0 2 d
H(1) H 0.431(3) -0.006(3) 0.9245(17) 0.023(6) Uiso 1.0 2 d
H(2) H 0.661(3) -0.233(3) 0.9568(18) 0.028(7) Uiso 1.0 2 d
H(3) H 0.912(3) -0.409(3) 0.8341(17) 0.028(6) Uiso 1.0 2 d
H(4) H 0.937(4) -0.348(3) 0.6759(18) 0.035(7) Uiso 1.0 2 d
H(5) H 0.701(3) -0.121(3) 0.6426(19) 0.031(7) Uiso 1.0 2 d
H(6) H 0.540(3) 0.240(3) 0.8676(17) 0.020(6) Uiso 1.0 2 d
H(7) H 0.579(3) 0.463(3) 0.8835(17) 0.027(7) Uiso 1.0 2 d
H(8) H 0.459(3) 0.682(3) 0.7977(18) 0.032(7) Uiso 1.0 2 d
H(9) H 0.301(4) 0.666(3) 0.6973(19) 0.038(7) Uiso 1.0 2 d
H(10) H 0.281(3) 0.425(3) 0.6707(18) 0.032(7) Uiso 1.0 2 d
H(11) H 0.123(3) 0.349(3) 0.9235(16) 0.021(6) Uiso 1.0 2 d
H(12) H -0.138(4) 0.374(4) 1.036(2) 0.043(8) Uiso 1.0 2 d
H(13) H -0.260(3) 0.197(3) 1.0103(18) 0.032(7) Uiso 1.0 2 d
H(14) H -0.115(3) -0.003(3) 0.8804(17) 0.027(7) Uiso 1.0 2 d
H(15) H 0.139(4) -0.017(3) 0.7654(19) 0.035(7) Uiso 1.0 2 d
H(16) H -0.206(4) 0.142(3) 0.6145(18) 0.035(7) Uiso 1.0 2 d
H(17) H -0.141(4) 0.209(4) 0.686(3) 0.045(8) Uiso 1.0 2 d
H(18) H -0.008(4) 0.042(4) 0.632(2) 0.052(9) Uiso 1.0 2 d
H(19) H -0.307(4) 0.422(4) 0.535(2) 0.047(8) Uiso 1.0 2 d
H(20) H -0.266(4) 0.487(4) 0.615(2) 0.039(8) Uiso 1.0 2 d
H(21) H -0.189(3) 0.507(3) 0.5117(18) 0.030(7) Uiso 1.0 2 d

loop_
_atom_site_aniso_label
_atom_site_aniso_U_11
_atom_site_aniso_U_22
_atom_site_aniso_U_33
_atom_site_aniso_U_12
_atom_site_aniso_U_13
_atom_site_aniso_U_23
Br(1) 0.01993(10) 0.01816(10) 0.02121(11) -0.01142(8) -0.00294(7) 0.00017(7)
Cu(1) 0.02020(12) 0.02015(13) 0.01710(13) -0.00959(10) -0.00677(9) 0.00170(9)
S(1) 0.0155(2) 0.0199(3) 0.0199(3) -0.00661(18) -0.00320(18) 0.00232(19)
P(1) 0.0140(2) 0.0124(2) 0.0151(3) -0.00622(17) -0.00445(17) 0.00156(17)
O(1) 0.0171(7) 0.0222(7) 0.0518(11) -0.0095(6) -0.0159(7) 0.0090(7)
C(1) 0.0147(8) 0.0124(8) 0.0206(10) -0.0074(7) -0.0064(7) 0.0012(7)
C(2) 0.0207(9) 0.0168(9) 0.0175(10) -0.0090(8) -0.0064(8) 0.0006(8)
C(3) 0.0281(10) 0.0238(10) 0.0216(11) -0.0125(9) -0.0126(9) 0.0077(9)
C(4) 0.0223(10) 0.0216(10) 0.0374(13) -0.0022(9) -0.0135(9) 0.0082(10)
C(5) 0.0206(10) 0.0295(11) 0.0274(12) 0.0020(9) -0.0026(9) 0.0010(10)
C(6) 0.0178(9) 0.0251(10) 0.0199(11) -0.0052(8) -0.0020(8) 0.0037(9)
C(7) 0.0120(8) 0.0128(8) 0.0173(9) -0.0052(7) -0.0003(7) 0.0001(7)
C(8) 0.0189(9) 0.0190(9) 0.0205(10) -0.0098(8) -0.0052(8) 0.0025(8)
C(9) 0.0210(9) 0.0239(10) 0.0275(11) -0.0138(8) -0.0050(9) -0.0031(9)
C(10) 0.0292(11) 0.0179(10) 0.0303(12) -0.0155(9) 0.0029(9) -0.0047(9)
C(11) 0.0311(11) 0.0140(9) 0.0282(12) -0.0093(9) -0.0054(9) 0.0054(9)
C(12) 0.0216(9) 0.0173(9) 0.0210(10) -0.0080(8) -0.0062(8) 0.0024(8)
C(13) 0.0141(8) 0.0147(9) 0.0175(10) -0.0056(7) -0.0062(7) 0.0042(7)
C(14) 0.0186(9) 0.0194(9) 0.0208(10) -0.0092(8) -0.0048(8) 0.0003(8)
C(15) 0.0185(9) 0.0279(11) 0.0239(11) -0.0080(9) -0.0001(8) -0.0005(9)
C(16) 0.0187(10) 0.0340(12) 0.0257(11) -0.0130(9) -0.0044(9) 0.0115(9)
C(17) 0.0246(10) 0.0284(11) 0.0340(13) -0.0183(9) -0.0122(9) 0.0100(10)
C(18) 0.0198(9) 0.0208(10) 0.0237(11) -0.0109(8) -0.0092(8) 0.0030(8)
C(19) 0.0237(11) 0.0342(12) 0.0287(13) -0.0177(10) -0.0081(9) 0.0109(10)
C(20) 0.0183(10) 0.0212(10) 0.0448(15) -0.0070(9) -0.0134(10) 0.0056(10)

loop_
_atom_type_symbol
_atom_type_description
_atom_type_scat_dispersion_real
_atom_type_scat_dispersion_imag
_atom_type_scat_source
C C 0.0033 0.0016
;
International Tables for Crystallography
(1992, Vol. C, Tables 4.2.6.8 and 6.1.1.4)
;
H H 0.0000 0.0000
;
International Tables for Crystallography
(1992, Vol. C, Table 6.1.1.4)
;
Br Br -0.2901 2.4595
;
International Tables for Crystallography
(1992, Vol. C, Tables 4.2.6.8 and 6.1.1.4)
;
Cu Cu 0.3201 1.2651
;
International Tables for Crystallography
(1992, Vol. C, Tables 4.2.6.8 and 6.1.1.4)
;
O O 0.0106 0.0060
;
International Tables for Crystallography
(1992, Vol. C, Tables 4.2.6.8 and 6.1.1.4)
;
P P 0.1023 0.0942
;
International Tables for Crystallography
(1992, Vol. C, Tables 4.2.6.8 and 6.1.1.4)
;
S S 0.1246 0.1234
;
International Tables for Crystallography
(1992, Vol. C, Tables 4.2.6.8 and 6.1.1.4)
;

loop_
_geom_angle_atom_site_label_1
_geom_angle_atom_site_label_2
_geom_angle_atom_site_label_3
_geom_angle
_geom_angle_publ_flag
_geom_angle_site_symmetry_1
_geom_angle_site_symmetry_3
Cu(1) Br(1) Cu(1) 77.194(14) yes . 2_656
Br(1) Cu(1) Br(1) 102.806(13) yes . 2_656
Br(1) Cu(1) P(1) 118.657(19) yes . .
Br(1) Cu(1) O(1) 107.22(6) yes . .
Br(1) Cu(1) P(1) 115.01(3) yes 2_656 .
Br(1) Cu(1) O(1) 102.41(5) yes 2_656 .
P(1) Cu(1) O(1) 109.28(5) yes . .
O(1) S(1) C(19) 106.18(12) yes . .
O(1) S(1) C(20) 104.81(12) yes . .
C(19) S(1) C(20) 98.70(11) yes . .
Cu(1) P(1) C(1) 115.49(6) yes . .
Cu(1) P(1) C(7) 112.26(7) yes . .
Cu(1) P(1) C(13) 116.14(8) yes . .
C(1) P(1) C(7) 105.01(10) yes . .
C(1) P(1) C(13) 102.24(9) yes . .
C(7) P(1) C(13) 104.35(9) yes . .
Cu(1) O(1) S(1) 122.20(9) yes . .
P(1) C(1) C(2) 123.98(11) yes . .
P(1) C(1) C(6) 116.91(15) yes . .
C(2) C(1) C(6) 119.06(16) yes . .
C(1) C(2) C(3) 120.83(15) yes . .
C(2) C(3) C(4) 119.5(2) yes . .
C(3) C(4) C(5) 120.33(19) yes . .
C(4) C(5) C(6) 120.50(17) yes . .
C(1) C(6) C(5) 119.8(2) yes . .
P(1) C(7) C(8) 125.01(15) yes . .
P(1) C(7) C(12) 115.86(18) yes . .
C(8) C(7) C(12) 119.1(2) yes . .
C(7) C(8) C(9) 120.28(19) yes . .
C(8) C(9) C(10) 120.0(3) yes . .
C(9) C(10) C(11) 120.4(3) yes . .
C(10) C(11) C(12) 120.0(2) yes . .
C(7) C(12) C(11) 120.2(3) yes . .
P(1) C(13) C(14) 124.18(19) yes . .
P(1) C(13) C(18) 117.07(13) yes . .
C(14) C(13) C(18) 118.74(18) yes . .
C(13) C(14) C(15) 120.0(3) yes . .
C(14) C(15) C(16) 120.5(2) yes . .
C(15) C(16) C(17) 120.3(2) yes . .
C(16) C(17) C(18) 119.5(3) yes . .
C(13) C(18) C(17) 120.97(19) yes . .
C(1) C(2) H(1) 122.8(14) no . .
C(3) C(2) H(1) 116.4(14) no . .
C(2) C(3) H(2) 118.6(11) no . .
C(4) C(3) H(2) 121.9(11) no . .
C(3) C(4) H(3) 118.7(14) no . .
C(5) C(4) H(3) 120.7(14) no . .
C(4) C(5) H(4) 122.0(16) no . .
C(6) C(5) H(4) 117.5(16) no . .
C(1) C(6) H(5) 118.5(12) no . .
C(5) C(6) H(5) 121.6(12) no . .
C(7) C(8) H(6) 123.4(19) no . .
C(9) C(8) H(6) 116.3(19) no . .
C(8) C(9) H(7) 119.2(16) no . .
C(10) C(9) H(7) 120.8(17) no . .
C(9) C(10) H(8) 122.2(17) no . .
C(11) C(10) H(8) 117.4(17) no . .
C(10) C(11) H(9) 122(3) no . .
C(12) C(11) H(9) 118(3) no . .
C(7) C(12) H(10) 115.1(16) no . .
C(11) C(12) H(10) 124.0(17) no . .
C(13) C(14) H(11) 120.7(12) no . .
C(15) C(14) H(11) 119.2(12) no . .
C(14) C(15) H(12) 119(2) no . .
C(16) C(15) H(12) 120.6(19) no . .
C(15) C(16) H(13) 120.6(18) no . .
C(17) C(16) H(13) 119.1(18) no . .
C(16) C(17) H(14) 121.0(13) no . .
C(18) C(17) H(14) 119.5(13) no . .
C(13) C(18) H(15) 118.3(19) no . .
C(17) C(18) H(15) 120.5(19) no . .
S(1) C(19) H(16) 111.0(17) no . .
S(1) C(19) H(17) 109(2) no . .
S(1) C(19) H(18) 108.5(18) no . .
H(16) C(19) H(17) 112(3) no . .
H(16) C(19) H(18) 111(3) no . .
H(17) C(19) H(18) 104(3) no . .
S(1) C(20) H(19) 111.5(15) no . .
S(1) C(20) H(20) 111.6(16) no . .
S(1) C(20) H(21) 110.9(12) no . .
H(19) C(20) H(20) 105(3) no . .
H(19) C(20) H(21) 108(3) no . .
H(20) C(20) H(21) 110(3) no . .

loop_
_geom_bond_atom_site_label_1
_geom_bond_atom_site_label_2
_geom_bond_distance
_geom_bond_publ_flag
_geom_bond_site_symmetry_2
Br(1) Cu(1) 2.4674(5) yes .
Br(1) Cu(1) 2.5191(4) yes 2_656
Cu(1) P(1) 2.1990(7) yes .
Cu(1) O(1) 2.1250(14) yes .
S(1) O(1) 1.524(2) yes .
S(1) C(19) 1.778(3) yes .
S(1) C(20) 1.7810(19) yes .
P(1) C(1) 1.8277(17) yes .
P(1) C(7) 1.826(3) yes .
P(1) C(13) 1.8290(19) yes .
C(1) C(2) 1.389(3) yes .
C(1) C(6) 1.400(3) yes .
C(2) C(3) 1.393(3) yes .
C(3) C(4) 1.386(3) yes .
C(4) C(5) 1.376(4) yes .
C(5) C(6) 1.394(3) yes .
C(7) C(8) 1.389(4) yes .
C(7) C(12) 1.396(3) yes .
C(8) C(9) 1.393(4) yes .
C(9) C(10) 1.381(3) yes .
C(10) C(11) 1.375(4) yes .
C(11) C(12) 1.393(4) yes .
C(13) C(14) 1.400(3) yes .
C(13) C(18) 1.393(4) yes .
C(14) C(15) 1.388(3) yes .
C(15) C(16) 1.376(4) yes .
C(16) C(17) 1.388(3) yes .
C(17) C(18) 1.388(3) yes .
C(2) H(1) 0.974(19) no .
C(3) H(2) 0.95(3) no .
C(4) H(3) 0.93(2) no .
C(5) H(4) 0.95(2) no .
C(6) H(5) 0.93(3) no .
C(8) H(6) 0.91(3) no .
C(9) H(7) 0.90(3) no .
C(10) H(8) 0.91(3) no .
C(11) H(9) 0.90(3) no .
C(12) H(10) 0.93(3) no .
C(14) H(11) 0.92(3) no .
C(15) H(12) 0.99(3) no .
C(16) H(13) 0.94(3) no .
C(17) H(14) 0.92(3) no .
C(18) H(15) 0.95(3) no .
C(19) H(16) 0.94(4) no .
C(19) H(17) 0.92(3) no .
C(19) H(18) 1.00(3) no .
C(20) H(19) 0.94(4) no .
C(20) H(20) 0.95(3) no .
C(20) H(21) 0.92(3) no .

loop_
_geom_contact_atom_site_label_1
_geom_contact_atom_site_label_2
_geom_contact_distance
_geom_contact_publ_flag
_geom_contact_site_symmetry_2
Cu(1) C(6) 3.539(3) no .
Cu(1) C(12) 3.467(3) no .
C(1) C(4) 2.788(3) no .
C(1) C(8) 3.198(3) no .
C(1) C(18) 3.490(3) no .
C(2) C(5) 2.767(3) no .
C(2) C(8) 3.533(4) no .
C(2) C(13) 3.138(3) no .
C(3) C(6) 2.783(4) no .
C(7) C(10) 2.784(4) no .
C(7) C(14) 3.138(3) no .
C(8) C(11) 2.773(3) no .
C(9) C(12) 2.771(4) no .
C(13) C(16) 2.788(3) no .
C(14) C(17) 2.781(4) no .
C(15) C(18) 2.765(3) no .
C(18) C(19) 3.553(4) no .
O(1) C(20) 3.398(4) no 2_566
C(16) C(17) 3.436(4) no 2_557
C(17) C(16) 3.436(4) no 2_557
C(20) O(1) 3.398(4) no 2_566
Br(1) H(5) 3.50(3) no .
Br(1) H(5) 3.54(3) no 2_656
Br(1) H(10) 3.46(2) no 2_656
Br(1) H(15) 3.53(3) no .
Br(1) H(18) 3.11(3) no .
Cu(1) H(5) 2.98(3) no .
Cu(1) H(10) 2.86(3) no .
Cu(1) H(15) 3.25(3) no .
Cu(1) H(18) 3.37(4) no .
S(1) H(4) 3.25(3) no 2_656
S(1) H(5) 3.04(3) no 2_656
P(1) H(1) 3.02(3) no .
P(1) H(5) 2.792(19) no .
P(1) H(6) 3.03(3) no .
P(1) H(10) 2.71(3) no .
P(1) H(11) 2.99(2) no .
P(1) H(15) 2.79(4) no .
O(1) H(5) 3.25(3) no 2_656
O(1) H(10) 2.86(4) no .
O(1) H(16) 3.45(4) no .
O(1) H(17) 2.71(4) no .
O(1) H(18) 2.90(4) no .
O(1) H(19) 3.44(3) no .
O(1) H(20) 2.81(3) no .
O(1) H(21) 2.85(3) no .
C(1) H(2) 3.26(3) no .
C(1) H(4) 3.256(19) no .
C(1) H(6) 2.86(3) no .
C(1) H(15) 3.43(3) no .
C(2) H(3) 3.236(19) no .
C(2) H(5) 3.23(3) no .
C(2) H(6) 2.90(3) no .
C(3) H(4) 3.26(3) no .
C(4) H(1) 3.258(18) no .
C(4) H(5) 3.25(3) no .
C(5) H(2) 3.26(3) no .
C(6) H(1) 3.30(2) no .
C(6) H(3) 3.25(3) no .
C(7) H(7) 3.22(3) no .
C(7) H(9) 3.22(3) no .
C(7) H(11) 2.71(2) no .
C(8) H(1) 3.47(3) no .
C(8) H(8) 3.24(3) no .
C(8) H(10) 3.20(3) no .
C(8) H(11) 2.98(3) no .
C(9) H(9) 3.21(3) no .
C(10) H(6) 3.20(3) no .
C(10) H(10) 3.25(4) no .
C(11) H(7) 3.21(3) no .
C(12) H(6) 3.24(3) no .
C(12) H(8) 3.21(4) no .
C(12) H(11) 3.38(3) no .
C(13) H(1) 2.79(3) no .
C(13) H(12) 3.31(3) no .
C(13) H(14) 3.25(3) no .
C(14) H(1) 3.05(2) no .
C(14) H(13) 3.25(3) no .
C(14) H(15) 3.26(3) no .
C(15) H(14) 3.23(3) no .
C(16) H(11) 3.22(3) no .
C(16) H(15) 3.26(3) no .
C(17) H(12) 3.30(3) no .
C(17) H(17) 3.29(4) no .
C(18) H(1) 3.46(3) no .
C(18) H(11) 3.24(3) no .
C(18) H(13) 3.24(2) no .
C(18) H(17) 3.02(4) no .
C(18) H(18) 3.11(4) no .
C(19) H(15) 3.17(3) no .
C(19) H(19) 2.87(3) no .
C(19) H(20) 2.78(3) no .
C(19) H(21) 3.53(3) no .
C(20) H(4) 3.41(3) no 2_656
C(20) H(16) 2.83(3) no .
C(20) H(17) 2.84(3) no .
C(20) H(18) 3.60(3) no .
H(1) H(2) 2.28(3) no .
H(1) H(6) 2.84(4) no .
H(1) H(11) 3.16(3) no .
H(2) H(3) 2.34(3) no .
H(3) H(4) 2.35(4) no .
H(4) H(5) 2.32(4) no .
H(4) H(21) 2.93(3) no 2_656
H(6) H(7) 2.24(4) no .
H(6) H(11) 3.11(4) no .
H(7) H(8) 2.33(4) no .
H(8) H(9) 2.27(5) no .
H(9) H(10) 2.34(5) no .
H(11) H(12) 2.32(4) no .
H(12) H(13) 2.36(5) no .
H(13) H(14) 2.32(4) no .
H(14) H(15) 2.33(4) no .
H(14) H(17) 3.43(4) no .
H(14) H(18) 3.59(4) no .
H(15) H(17) 2.88(4) no .
H(15) H(18) 2.51(5) no .
H(16) H(19) 2.69(4) no .
H(16) H(20) 2.97(4) no .
H(17) H(19) 3.13(5) no .
H(17) H(20) 2.61(4) no .
Br(1) H(9) 3.10(3) no 1_545
Br(1) H(16) 2.95(3) no 2_556
Br(1) H(19) 3.54(3) no 1_645
Br(1) H(19) 3.09(4) no 2_556
Br(1) H(21) 3.41(2) no 1_645
S(1) H(18) 3.56(4) no 2_556
S(1) H(21) 3.38(3) no 2_566
O(1) H(4) 3.16(3) no 1_465
O(1) H(21) 2.49(3) no 2_566
C(1) H(8) 2.96(3) no 1_545
C(2) H(1) 3.21(3) no 2_657
C(2) H(2) 3.31(3) no 2_657
C(2) H(8) 2.87(4) no 1_545
C(2) H(13) 3.15(3) no 2_557
C(2) H(14) 3.36(3) no 1_655
C(3) H(1) 3.05(3) no 2_657
C(3) H(6) 3.59(3) no 2_657
C(3) H(7) 3.43(3) no 1_545
C(3) H(8) 3.02(4) no 1_545
C(3) H(11) 3.50(3) no 2_657
C(3) H(13) 3.39(3) no 2_557
C(3) H(14) 3.13(3) no 1_655
C(4) H(7) 3.50(3) no 1_545
C(4) H(8) 3.24(3) no 1_545
C(4) H(14) 3.27(3) no 1_655
C(5) H(8) 3.30(3) no 1_545
C(5) H(10) 3.42(2) no 1_645
C(5) H(20) 3.26(4) no 1_645
C(6) H(8) 3.17(3) no 1_545
C(6) H(16) 3.23(3) no 1_655
C(6) H(18) 3.54(4) no 1_655
C(6) H(20) 3.52(4) no 1_645
C(7) H(12) 3.56(3) no 2_567
C(7) H(16) 3.23(3) no 1_655
C(7) H(17) 3.48(3) no 1_655
C(8) H(2) 3.28(3) no 2_657
C(8) H(12) 3.21(2) no 2_567
C(8) H(14) 3.59(3) no 1_655
C(8) H(16) 3.42(3) no 1_655
C(8) H(17) 3.03(3) no 1_655
C(9) H(12) 2.93(3) no 2_567
C(9) H(13) 3.31(2) no 2_567
C(9) H(17) 3.15(3) no 1_655
C(9) H(20) 3.46(3) no 1_655
C(10) H(12) 3.01(3) no 2_567
C(10) H(13) 3.11(3) no 2_567
C(10) H(15) 3.48(3) no 1_565
C(10) H(20) 2.93(3) no 1_655
C(11) H(3) 3.60(3) no 1_465
C(11) H(4) 3.57(3) no 1_465
C(11) H(12) 3.36(3) no 2_567
C(11) H(15) 3.26(3) no 1_565
C(11) H(19) 3.33(3) no 1_655
C(11) H(20) 3.02(3) no 1_655
C(12) H(3) 3.15(2) no 1_465
C(12) H(4) 3.22(3) no 1_465
C(12) H(19) 3.50(3) no 1_655
C(13) H(3) 3.55(3) no 1_465
C(14) H(2) 3.18(3) no 2_657
C(14) H(3) 2.94(3) no 1_465
C(14) H(12) 3.56(4) no 2_567
C(15) H(3) 3.44(3) no 1_465
C(15) H(7) 3.28(3) no 1_455
C(15) H(11) 3.44(3) no 2_567
C(15) H(14) 3.42(3) no 2_557
C(16) H(1) 3.53(3) no 2_557
C(16) H(6) 3.14(3) no 1_455
C(16) H(7) 3.03(3) no 1_455
C(16) H(8) 3.59(3) no 2_567
C(16) H(14) 3.50(3) no 2_557
C(17) H(6) 3.07(3) no 1_455
C(17) H(7) 3.52(2) no 1_455
C(17) H(13) 3.48(3) no 2_557
C(18) H(8) 3.44(2) no 1_545
C(18) H(9) 3.49(3) no 1_545
C(18) H(13) 3.51(3) no 2_557
C(19) H(5) 3.51(3) no 1_455
C(20) H(4) 3.53(4) no 1_465
C(20) H(10) 3.55(3) no 2_566
C(20) H(21) 3.58(3) no 2_566
H(1) C(2) 3.21(3) no 2_657
H(1) C(3) 3.05(3) no 2_657
H(1) C(16) 3.53(3) no 2_557
H(1) H(1) 2.77(4) no 2_657
H(1) H(2) 2.51(4) no 2_657
H(1) H(8) 3.31(4) no 1_545
H(1) H(13) 2.76(4) no 2_557
H(1) H(14) 3.36(4) no 2_557
H(2) C(2) 3.31(3) no 2_657
H(2) C(8) 3.28(3) no 2_657
H(2) C(14) 3.18(3) no 2_657
H(2) H(1) 2.51(4) no 2_657
H(2) H(6) 2.72(4) no 2_657
H(2) H(7) 3.41(5) no 1_545
H(2) H(8) 3.50(5) no 1_545
H(2) H(11) 2.73(4) no 2_657
H(2) H(12) 3.56(4) no 1_645
H(2) H(13) 3.19(4) no 2_557
H(2) H(14) 3.42(4) no 1_655
H(3) C(11) 3.60(3) no 1_645
H(3) C(12) 3.15(2) no 1_645
H(3) C(13) 3.55(3) no 1_645
H(3) C(14) 2.94(3) no 1_645
H(3) C(15) 3.44(3) no 1_645
H(3) H(7) 3.43(4) no 1_545
H(3) H(10) 3.15(3) no 1_645
H(3) H(11) 2.73(4) no 1_645
H(3) H(11) 3.52(4) no 2_657
H(3) H(12) 3.58(4) no 1_645
H(3) H(12) 3.14(5) no 2_657
H(4) O(1) 3.16(3) no 1_645
H(4) C(11) 3.57(3) no 1_645
H(4) C(12) 3.22(3) no 1_645
H(4) C(20) 3.53(4) no 1_645
H(4) H(9) 3.25(5) no 1_645
H(4) H(10) 2.72(3) no 1_645
H(4) H(20) 3.04(5) no 1_645
H(4) H(21) 3.36(5) no 1_645
H(5) C(19) 3.51(3) no 1_655
H(5) H(16) 2.84(5) no 1_655
H(5) H(18) 3.38(5) no 1_655
H(5) H(20) 3.50(5) no 1_645
H(5) H(21) 3.55(4) no 1_645
H(6) C(3) 3.59(3) no 2_657
H(6) C(16) 3.14(3) no 1_655
H(6) C(17) 3.07(3) no 1_655
H(6) H(2) 2.72(4) no 2_657
H(6) H(13) 2.93(4) no 1_655
H(6) H(14) 2.85(3) no 1_655
H(6) H(17) 3.19(4) no 1_655
H(7) C(3) 3.43(3) no 1_565
H(7) C(4) 3.50(3) no 1_565
H(7) C(15) 3.28(3) no 1_655
H(7) C(16) 3.03(3) no 1_655
H(7) C(17) 3.52(2) no 1_655
H(7) H(2) 3.41(5) no 1_565
H(7) H(3) 3.43(4) no 1_565
H(7) H(7) 3.29(4) no 2_667
H(7) H(12) 3.51(5) no 1_655
H(7) H(12) 3.25(4) no 2_567
H(7) H(13) 3.08(4) no 1_655
H(7) H(13) 3.16(3) no 2_567
H(7) H(17) 3.35(4) no 1_655
H(8) C(1) 2.96(3) no 1_565
H(8) C(2) 2.87(4) no 1_565
H(8) C(3) 3.02(4) no 1_565
H(8) C(4) 3.24(3) no 1_565
H(8) C(5) 3.30(3) no 1_565
H(8) C(6) 3.17(3) no 1_565
H(8) C(16) 3.59(3) no 2_567
H(8) C(18) 3.44(2) no 1_565
H(8) H(1) 3.31(4) no 1_565
H(8) H(2) 3.50(5) no 1_565
H(8) H(12) 3.39(4) no 2_567
H(8) H(13) 2.83(4) no 2_567
H(8) H(15) 3.04(3) no 1_565
H(8) H(20) 3.01(4) no 1_655
H(9) Br(1) 3.10(3) no 1_565
H(9) C(18) 3.49(3) no 1_565
H(9) H(4) 3.25(5) no 1_465
H(9) H(15) 2.68(4) no 1_565
H(9) H(18) 3.59(4) no 1_565
H(9) H(19) 3.36(3) no 1_655
H(9) H(19) 3.48(5) no 2_566
H(9) H(20) 3.19(4) no 1_655
H(10) C(5) 3.42(2) no 1_465
H(10) C(20) 3.55(3) no 2_566
H(10) H(3) 3.15(3) no 1_465
H(10) H(4) 2.72(3) no 1_465
H(10) H(19) 3.55(4) no 1_655
H(10) H(19) 3.30(4) no 2_566
H(10) H(21) 2.95(4) no 2_566
H(11) C(3) 3.50(3) no 2_657
H(11) C(15) 3.44(3) no 2_567
H(11) H(2) 2.73(4) no 2_657
H(11) H(3) 2.73(4) no 1_465
H(11) H(3) 3.52(4) no 2_657
H(11) H(11) 3.12(3) no 2_567
H(11) H(12) 2.68(5) no 2_567
H(12) C(7) 3.56(3) no 2_567
H(12) C(8) 3.21(2) no 2_567
H(12) C(9) 2.93(3) no 2_567
H(12) C(10) 3.01(3) no 2_567
H(12) C(11) 3.36(3) no 2_567
H(12) C(14) 3.56(4) no 2_567
H(12) H(2) 3.56(4) no 1_465
H(12) H(3) 3.58(4) no 1_465
H(12) H(3) 3.14(5) no 2_657
H(12) H(7) 3.51(5) no 1_455
H(12) H(7) 3.25(4) no 2_567
H(12) H(8) 3.39(4) no 2_567
H(12) H(11) 2.68(5) no 2_567
H(12) H(14) 3.53(4) no 2_557
H(13) C(2) 3.15(3) no 2_557
H(13) C(3) 3.39(3) no 2_557
H(13) C(9) 3.31(2) no 2_567
H(13) C(10) 3.11(3) no 2_567
H(13) C(17) 3.48(3) no 2_557
H(13) C(18) 3.51(3) no 2_557
H(13) H(1) 2.76(4) no 2_557
H(13) H(2) 3.19(4) no 2_557
H(13) H(6) 2.93(4) no 1_455
H(13) H(7) 3.08(4) no 1_455
H(13) H(7) 3.16(3) no 2_567
H(13) H(8) 2.83(4) no 2_567
H(14) C(2) 3.36(3) no 1_455
H(14) C(3) 3.13(3) no 1_455
H(14) C(4) 3.27(3) no 1_455
H(14) C(8) 3.59(3) no 1_455
H(14) C(15) 3.42(3) no 2_557
H(14) C(16) 3.50(3) no 2_557
H(14) H(1) 3.36(4) no 2_557
H(14) H(2) 3.42(4) no 1_455
H(14) H(6) 2.85(3) no 1_455
H(14) H(12) 3.53(4) no 2_557
H(15) C(10) 3.48(3) no 1_545
H(15) C(11) 3.26(3) no 1_545
H(15) H(8) 3.04(3) no 1_545
H(15) H(9) 2.68(4) no 1_545
H(16) Br(1) 2.95(3) no 2_556
H(16) C(6) 3.23(3) no 1_455
H(16) C(7) 3.23(3) no 1_455
H(16) C(8) 3.42(3) no 1_455
H(16) H(5) 2.84(5) no 1_455
H(17) C(7) 3.48(3) no 1_455
H(17) C(8) 3.03(3) no 1_455
H(17) C(9) 3.15(3) no 1_455
H(17) H(6) 3.19(4) no 1_455
H(17) H(7) 3.35(4) no 1_455
H(18) S(1) 3.56(4) no 2_556
H(18) C(6) 3.54(4) no 1_455
H(18) H(5) 3.38(5) no 1_455
H(18) H(9) 3.59(4) no 1_545
H(19) Br(1) 3.54(3) no 1_465
H(19) Br(1) 3.09(4) no 2_556
H(19) C(11) 3.33(3) no 1_455
H(19) C(12) 3.50(3) no 1_455
H(19) H(9) 3.36(3) no 1_455
H(19) H(9) 3.48(5) no 2_566
H(19) H(10) 3.55(4) no 1_455
H(19) H(10) 3.30(4) no 2_566
H(19) H(19) 3.37(5) no 2_466
H(20) C(5) 3.26(4) no 1_465
H(20) C(6) 3.52(4) no 1_465
H(20) C(9) 3.46(3) no 1_455
H(20) C(10) 2.93(3) no 1_455
H(20) C(11) 3.02(3) no 1_455
H(20) H(4) 3.04(5) no 1_465
H(20) H(5) 3.50(5) no 1_465
H(20) H(8) 3.01(4) no 1_455
H(20) H(9) 3.19(4) no 1_455
H(21) Br(1) 3.41(2) no 1_465
H(21) S(1) 3.38(3) no 2_566
H(21) O(1) 2.49(3) no 2_566
H(21) C(20) 3.58(3) no 2_566
H(21) H(4) 3.36(5) no 1_465
H(21) H(5) 3.55(4) no 1_465
H(21) H(10) 2.95(4) no 2_566
H(21) H(21) 3.09(4) no 2_566

loop_
_geom_torsion_atom_site_label_1
_geom_torsion_atom_site_label_2
_geom_torsion_atom_site_label_3
_geom_torsion_atom_site_label_4
_geom_torsion
_geom_torsion_publ_flag
_geom_torsion_site_symmetry_1
_geom_torsion_site_symmetry_3
_geom_torsion_site_symmetry_4
Cu(1) Br(1) Cu(1) Br(1) 0.000(11) no . 2_656 2_656
Cu(1) Br(1) Cu(1) P(1) -130.444(13) no . 2_656 2_656
Cu(1) Br(1) Cu(1) O(1) 111.157(15) no . 2_656 2_656
Cu(1) Br(1) Cu(1) Br(1) 0.000(12) no 2_656 . 2_656
Cu(1) Br(1) Cu(1) P(1) -128.188(15) no 2_656 . .
Cu(1) Br(1) Cu(1) O(1) 107.527(15) no 2_656 . .
Br(1) Cu(1) P(1) C(1) 43.27(4) no . . .
Br(1) Cu(1) P(1) C(7) 163.612(16) no . . .
Br(1) Cu(1) P(1) C(13) -76.44(3) no . . .
Br(1) Cu(1) O(1) S(1) 5.28(12) no . . .
Br(1) Cu(1) P(1) C(1) -78.98(4) no 2_656 . .
Br(1) Cu(1) P(1) C(7) 41.36(3) no 2_656 . .
Br(1) Cu(1) P(1) C(13) 161.311(18) no 2_656 . .
Br(1) Cu(1) O(1) S(1) 113.09(10) no 2_656 . .
P(1) Cu(1) O(1) S(1) -124.54(10) no . . .
O(1) Cu(1) P(1) C(1) 166.54(6) no . . .
O(1) Cu(1) P(1) C(7) -73.12(6) no . . .
O(1) Cu(1) P(1) C(13) 46.83(6) no . . .
C(19) S(1) O(1) Cu(1) 69.63(12) no . . .
C(20) S(1) O(1) Cu(1) 173.49(12) no . . .
Cu(1) P(1) C(1) C(2) -155.31(14) no . . .
Cu(1) P(1) C(1) C(6) 22.12(18) no . . .
Cu(1) P(1) C(7) C(8) -146.54(10) no . . .
Cu(1) P(1) C(7) C(12) 31.12(11) no . . .
Cu(1) P(1) C(13) C(14) -134.25(12) no . . .
Cu(1) P(1) C(13) C(18) 45.38(14) no . . .
C(1) P(1) C(7) C(8) -20.30(14) no . . .
C(1) P(1) C(7) C(12) 157.36(10) no . . .
C(7) P(1) C(1) C(2) 80.47(18) no . . .
C(7) P(1) C(1) C(6) -102.10(16) no . . .
C(1) P(1) C(13) C(14) 99.09(15) no . . .
C(1) P(1) C(13) C(18) -81.28(14) no . . .
C(13) P(1) C(1) C(2) -28.2(2) no . . .
C(13) P(1) C(1) C(6) 149.20(15) no . . .
C(7) P(1) C(13) C(14) -10.11(16) no . . .
C(7) P(1) C(13) C(18) 169.52(12) no . . .
C(13) P(1) C(7) C(8) 86.86(13) no . . .
C(13) P(1) C(7) C(12) -95.48(12) no . . .
P(1) C(1) C(2) C(3) 177.56(16) no . . .
P(1) C(1) C(6) C(5) -178.08(16) no . . .
C(2) C(1) C(6) C(5) -0.5(4) no . . .
C(6) C(1) C(2) C(3) 0.2(4) no . . .
C(1) C(2) C(3) C(4) 0.4(4) no . . .
C(2) C(3) C(4) C(5) -0.6(4) no . . .
C(3) C(4) C(5) C(6) 0.3(5) no . . .
C(4) C(5) C(6) C(1) 0.3(4) no . . .
P(1) C(7) C(8) C(9) 177.06(10) no . . .
P(1) C(7) C(12) C(11) -178.22(10) no . . .
C(8) C(7) C(12) C(11) -0.4(3) no . . .
C(12) C(7) C(8) C(9) -0.5(3) no . . .
C(7) C(8) C(9) C(10) 0.7(3) no . . .
C(8) C(9) C(10) C(11) 0.0(3) no . . .
C(9) C(10) C(11) C(12) -1.0(3) no . . .
C(10) C(11) C(12) C(7) 1.2(3) no . . .
P(1) C(13) C(14) C(15) 179.57(12) no . . .
P(1) C(13) C(18) C(17) -179.79(13) no . . .
C(14) C(13) C(18) C(17) -0.1(3) no . . .
C(18) C(13) C(14) C(15) -0.1(3) no . . .
C(13) C(14) C(15) C(16) -0.1(3) no . . .
C(14) C(15) C(16) C(17) 0.5(4) no . . .
C(15) C(16) C(17) C(18) -0.7(4) no . . .
C(16) C(17) C(18) C(13) 0.5(3) no . . .
